data_4507208
loop_
_publ_author_name
'Crisan, Manuela'
'Bourosh, Paulina'
'Chumakov, Yurii'
'Petric, Mihaela'
'Ilia, Gheorghe'

_publ_section_title
;
 Supramolecular Assembly and Ab Initio Quantum Chemical Calculations of
 2-Hydroxyethylammonium Salts ofpara-Substituted Benzoic Acids
;
_journal_issue 1
_journal_name_full 'Crystal Growth &amp; Design'
_journal_page_first 143
_journal_paper_doi 10.1021/cg301304y
_journal_volume 13
_journal_year 2013
_chemical_formula_sum 'C9 H13 N O3'
_chemical_formula_weight 183.20
_chemical_name_systematic
; 
 2-hydroxyethylammonium benzoate  
;
_space_group_IT_number 61
_symmetry_cell_setting orthorhombic
_symmetry_space_group_name_Hall '-P 2ac 2ab'
_symmetry_space_group_name_H-M 'P b c a'
_atom_sites_solution_hydrogens geom
_atom_sites_solution_primary direct
_atom_sites_solution_secondary difmap
_audit_creation_method SHELXL-97
_cell_angle_alpha 90.00
_cell_angle_beta 90.00
_cell_angle_gamma 90.00
_cell_formula_units_Z 8
_cell_length_a 7.9085(16)
_cell_length_b 11.011(2)
_cell_length_c 21.752(4)
_cell_measurement_temperature 293(2)
_cell_volume 1894.2(6)
_computing_structure_refinement 'SHELXL-97 (Sheldrick, 1997)'
_computing_structure_solution 'SHELXS-97 (Sheldrick, 1990)'
_diffrn_ambient_temperature 293(2)
_diffrn_measured_fraction_theta_full 0.999
_diffrn_measured_fraction_theta_max 0.999
_diffrn_radiation_monochromator graphite
_diffrn_radiation_source 'fine-focus sealed tube'
_diffrn_radiation_type MoK\a
_diffrn_radiation_wavelength 0.71073
_diffrn_reflns_av_R_equivalents 0.0272
_diffrn_reflns_av_sigmaI/netI 0.0146
_diffrn_reflns_limit_h_max 9
_diffrn_reflns_limit_h_min -9
_diffrn_reflns_limit_k_max 13
_diffrn_reflns_limit_k_min -13
_diffrn_reflns_limit_l_max 26
_diffrn_reflns_limit_l_min -26
_diffrn_reflns_number 15973
_diffrn_reflns_theta_full 25.99
_diffrn_reflns_theta_max 25.99
_diffrn_reflns_theta_min 1.87
_exptl_absorpt_coefficient_mu 0.097
_exptl_absorpt_correction_T_max 0.990
_exptl_absorpt_correction_T_min 0.983
_exptl_absorpt_correction_type multi-scan?
_exptl_absorpt_process_details SADABS
_exptl_crystal_density_diffrn 1.285
_exptl_crystal_density_method 'not measured'
_exptl_crystal_F_000 784
_exptl_crystal_size_max 0.25
_exptl_crystal_size_mid 0.15
_exptl_crystal_size_min 0.10
_refine_diff_density_max 0.163
_refine_diff_density_min -0.193
_refine_diff_density_rms 0.040
_refine_ls_extinction_method none
_refine_ls_goodness_of_fit_ref 1.012
_refine_ls_hydrogen_treatment constr
_refine_ls_matrix_type full
_refine_ls_number_parameters 119
_refine_ls_number_reflns 1860
_refine_ls_number_restraints 0
_refine_ls_restrained_S_all 1.012
_refine_ls_R_factor_all 0.0459
_refine_ls_R_factor_gt 0.0340
_refine_ls_shift/su_max 0.000
_refine_ls_shift/su_mean 0.000
_refine_ls_structure_factor_coef Fsqd
_refine_ls_weighting_details 'calc w=1/[\s^2^(Fo^2^)+(0.0599P)^2^+0.2026P] where P=(Fo^2^+2Fc^2^)/3'
_refine_ls_weighting_scheme calc
_refine_ls_wR_factor_gt 0.0900
_refine_ls_wR_factor_ref 0.0958
_reflns_number_gt 1557
_reflns_number_total 1860
_reflns_threshold_expression >2sigma(I)
_cod_data_source_file cg301304y_si_002.cif
_cod_data_source_block 1_ivap
_cod_original_cell_volume 1894.1(7)
_cod_original_sg_symbol_H-M Pbca
_cod_database_code 4507208

loop_
_symmetry_equiv_pos_as_xyz
'x, y, z'
'-x+1/2, -y, z+1/2'
'-x, y+1/2, -z+1/2'
'x+1/2, -y+1/2, -z'
'-x, -y, -z'
'x-1/2, y, -z-1/2'
'x, -y-1/2, z-1/2'
'-x-1/2, y-1/2, z'

loop_
_atom_site_label
_atom_site_type_symbol
_atom_site_fract_x
_atom_site_fract_y
_atom_site_fract_z
_atom_site_U_iso_or_equiv
_atom_site_adp_type
_atom_site_occupancy
_atom_site_symmetry_multiplicity
_atom_site_calc_flag
_atom_site_refinement_flags
N1 N 0.01560(12) -0.23886(9) 0.04854(5) 0.0361(3) Uani 1 1 d .
H1A H 0.0396 -0.1663 0.0643 0.043 Uiso 1 1 calc R
H2A H -0.0379 -0.2295 0.0129 0.043 Uiso 1 1 calc R
H3A H 0.1110 -0.2800 0.0425 0.043 Uiso 1 1 calc R
O1 O -0.23068(12) -0.40578(8) 0.01028(4) 0.0503(3) Uani 1 1 d .
H1C H -0.2556 -0.4706 -0.0060 0.075 Uiso 1 1 calc R
C1 C -0.09391(17) -0.30662(11) 0.09166(6) 0.0406(3) Uani 1 1 d .
H1D H -0.1951 -0.2596 0.1000 0.049 Uiso 1 1 calc R
H1E H -0.0345 -0.3185 0.1302 0.049 Uiso 1 1 calc R
C2 C -0.14286(16) -0.42818(10) 0.06542(5) 0.0376(3) Uani 1 1 d .
H2A H -0.0428 -0.4766 0.0575 0.045 Uiso 1 1 calc R
H2B H -0.2144 -0.4719 0.0941 0.045 Uiso 1 1 calc R
O2 O 0.06579(13) -0.02748(8) 0.10807(4) 0.0517(3) Uani 1 1 d .
O3 O 0.17851(11) 0.11859(7) 0.05029(4) 0.0390(2) Uani 1 1 d .
C3 C 0.03552(14) 0.17316(10) 0.14331(5) 0.0317(3) Uani 1 1 d .
C4 C -0.06457(16) 0.13490(12) 0.19217(6) 0.0406(3) Uani 1 1 d .
H4A H -0.0930 0.0533 0.1959 0.049 Uiso 1 1 calc R
C5 C -0.1222(2) 0.21755(14) 0.23539(6) 0.0523(4) Uani 1 1 d .
H5A H -0.1903 0.1915 0.2676 0.063 Uiso 1 1 calc R
C6 C -0.0786(2) 0.33886(14) 0.23060(6) 0.0554(4) Uani 1 1 d .
H6A H -0.1163 0.3942 0.2598 0.067 Uiso 1 1 calc R
C7 C 0.02093(19) 0.37755(12) 0.18239(6) 0.0493(4) Uani 1 1 d .
H7A H 0.0507 0.4590 0.1793 0.059 Uiso 1 1 calc R
C8 C 0.07688(16) 0.29546(11) 0.13842(6) 0.0384(3) Uani 1 1 d .
H8A H 0.1422 0.3224 0.1056 0.046 Uiso 1 1 calc R
C9 C 0.09782(14) 0.08099(10) 0.09699(5) 0.0326(3) Uani 1 1 d .

loop_
_atom_site_aniso_label
_atom_site_aniso_U_11
_atom_site_aniso_U_22
_atom_site_aniso_U_33
_atom_site_aniso_U_23
_atom_site_aniso_U_13
_atom_site_aniso_U_12
N1 0.0351(5) 0.0323(5) 0.0410(6) -0.0016(4) -0.0009(4) -0.0025(4)
O1 0.0634(6) 0.0337(5) 0.0539(6) 0.0012(4) -0.0226(5) -0.0056(4)
C1 0.0442(7) 0.0413(7) 0.0363(6) -0.0021(5) 0.0030(5) -0.0063(5)
C2 0.0391(7) 0.0345(6) 0.0392(6) 0.0040(5) -0.0012(5) -0.0026(5)
O2 0.0739(7) 0.0281(5) 0.0530(6) -0.0016(4) 0.0120(5) -0.0018(4)
O3 0.0412(5) 0.0369(5) 0.0388(5) -0.0034(3) 0.0075(4) -0.0012(4)
C3 0.0319(6) 0.0330(6) 0.0303(6) -0.0005(5) -0.0037(4) 0.0028(4)
C4 0.0418(7) 0.0430(7) 0.0369(6) 0.0015(5) -0.0005(5) -0.0024(5)
C5 0.0525(8) 0.0658(9) 0.0385(7) -0.0050(6) 0.0104(6) -0.0002(7)
C6 0.0591(9) 0.0595(9) 0.0476(8) -0.0196(7) 0.0043(7) 0.0104(7)
C7 0.0602(9) 0.0360(7) 0.0515(8) -0.0083(6) -0.0028(7) 0.0050(6)
C8 0.0434(7) 0.0337(6) 0.0380(6) 0.0001(5) 0.0004(5) 0.0018(5)
C9 0.0327(6) 0.0301(6) 0.0349(6) -0.0007(4) -0.0030(5) 0.0018(5)

loop_
_atom_type_symbol
_atom_type_description
_atom_type_scat_dispersion_real
_atom_type_scat_dispersion_imag
_atom_type_scat_source
C C 0.0033 0.0016 'International Tables Vol C Tables 4.2.6.8 and 6.1.1.4'
H H 0.0000 0.0000 'International Tables Vol C Tables 4.2.6.8 and 6.1.1.4'
N N 0.0061 0.0033 'International Tables Vol C Tables 4.2.6.8 and 6.1.1.4'
O O 0.0106 0.0060 'International Tables Vol C Tables 4.2.6.8 and 6.1.1.4'

loop_
_geom_angle_atom_site_label_1
_geom_angle_atom_site_label_2
_geom_angle_atom_site_label_3
_geom_angle
N1 C1 C2 111.01(10)
O1 C2 C1 107.10(10)
C8 C3 C4 119.07(11)
C8 C3 C9 121.50(10)
C4 C3 C9 119.43(11)
C5 C4 C3 120.46(12)
C6 C5 C4 120.07(13)
C7 C6 C5 119.86(12)
C6 C7 C8 120.32(13)
C7 C8 C3 120.21(12)
O2 C9 O3 124.78(11)
O2 C9 C3 116.65(10)
O3 C9 C3 118.57(10)

loop_
_geom_bond_atom_site_label_1
_geom_bond_atom_site_label_2
_geom_bond_distance
N1 C1 1.4787(15)
O1 C2 1.4079(15)
C1 C2 1.5058(17)
O2 C9 1.2444(14)
O3 C9 1.2691(14)
C3 C8 1.3898(17)
C3 C4 1.3905(17)
C3 C9 1.5125(16)
C4 C5 1.3855(18)
C5 C6 1.384(2)
C6 C7 1.379(2)
C7 C8 1.3883(18)

loop_
_geom_hbond_atom_site_label_D
_geom_hbond_atom_site_label_H
_geom_hbond_atom_site_label_A
_geom_hbond_distance_DH
_geom_hbond_distance_HA
_geom_hbond_distance_DA
_geom_hbond_angle_DHA
_geom_hbond_site_symmetry_A
N1 H1A O2 0.89 1.81 2.6928(14) 169.7 .
N1 H2A O3 0.89 2.15 2.9549(14) 150.4 5
N1 H3A O3 0.89 2.01 2.8839(14) 166.4 8_655
O1 H1C O3 0.82 1.96 2.7825(12) 175.6 4_445

loop_
_geom_torsion_atom_site_label_1
_geom_torsion_atom_site_label_2
_geom_torsion_atom_site_label_3
_geom_torsion_atom_site_label_4
_geom_torsion
N1 C1 C2 O1 -60.05(13)
C8 C3 C4 C5 -0.02(18)
C9 C3 C4 C5 179.59(11)
C3 C4 C5 C6 -0.8(2)
C4 C5 C6 C7 0.7(2)
C5 C6 C7 C8 0.3(2)
C6 C7 C8 C3 -1.2(2)
C4 C3 C8 C7 1.03(18)
C9 C3 C8 C7 -178.58(11)
C8 C3 C9 O2 174.25(11)
C4 C3 C9 O2 -5.35(16)
C8 C3 C9 O3 -5.49(16)
C4 C3 C9 O3 174.91(10)
